data_4127745
loop_
_publ_author_name
'Wang, Yuwen'
'Karni, Miriam'
'Yao, Shenglai'
'Kaushansky, Alexander'
'Apeloig, Yitzhak'
'Driess, Matthias'

_publ_section_title
;
 Synthesis of an Isolable Bis(silylene)-Stabilized Silylone and Its
 Reactivity Toward Small Gaseous Molecules.
;
_journal_issue 32
_journal_name_full 'Journal of the American Chemical Society'
_journal_page_first 12916
_journal_page_last 12927
_journal_paper_doi 10.1021/jacs.9b06603
_journal_volume 141
_journal_year 2019
_chemical_formula_sum 'C63 H75 B N4 O Si3'
_chemical_formula_weight 999.35
_space_group_crystal_system triclinic
_space_group_IT_number 2
_space_group_name_Hall '-P 1'
_space_group_name_H-M_alt 'P -1'
_symmetry_space_group_name_Hall '-P 1'
_symmetry_space_group_name_H-M 'P -1'
_atom_sites_solution_hydrogens mixed
_audit_creation_method 'CrysAlisPro 1.171.38.46 (Rigaku OD, 2015)'
_cell_angle_alpha 112.095(7)
_cell_angle_beta 91.889(6)
_cell_angle_gamma 94.254(6)
_cell_formula_units_Z 2
_cell_length_a 9.0272(7)
_cell_length_b 18.6044(14)
_cell_length_c 18.9208(12)
_cell_measurement_reflns_used 2596
_cell_measurement_temperature 150(2)
_cell_measurement_theta_max 70.5210
_cell_measurement_theta_min 4.1940
_cell_volume 2929.8(4)
_computing_cell_refinement 'CrysAlisPro 1.171.38.46 (Rigaku OD, 2015)'
_computing_data_collection 'CrysAlisPro 1.171.38.46 (Rigaku OD, 2015)'
_computing_data_reduction 'CrysAlisPro 1.171.38.46 (Rigaku OD, 2015)'
_computing_structure_refinement 'SHELXL-2018/3 (Sheldrick, 2018)'
_diffrn_ambient_temperature 150(2)
_diffrn_measured_fraction_theta_full 0.998
_diffrn_measured_fraction_theta_max 0.998
_diffrn_measurement_device 'four-circle diffractometer'
_diffrn_measurement_device_type 'SuperNova, Single source at offset, Atlas'
_diffrn_radiation_monochromator mirror
_diffrn_radiation_type CuK\a
_diffrn_radiation_wavelength 1.54184
_diffrn_reflns_av_R_equivalents 0.0971
_diffrn_reflns_av_unetI/netI 0.1256
_diffrn_reflns_Laue_measured_fraction_full 0.998
_diffrn_reflns_Laue_measured_fraction_max 0.998
_diffrn_reflns_limit_h_max 10
_diffrn_reflns_limit_h_min -10
_diffrn_reflns_limit_k_max 22
_diffrn_reflns_limit_k_min -19
_diffrn_reflns_limit_l_max 19
_diffrn_reflns_limit_l_min -22
_diffrn_reflns_number 19676
_diffrn_reflns_point_group_measured_fraction_full 0.998
_diffrn_reflns_point_group_measured_fraction_max 0.998
_diffrn_reflns_theta_full 67.499
_diffrn_reflns_theta_max 67.499
_diffrn_reflns_theta_min 2.575
_exptl_absorpt_coefficient_mu 1.069
_exptl_absorpt_correction_T_max 1.00000
_exptl_absorpt_correction_T_min 0.00626
_exptl_absorpt_correction_type multi-scan
_exptl_absorpt_process_details
;
CrysAlisPro 1.171.38.46 (Rigaku Oxford Diffraction, 2015)
Empirical absorption correction using spherical harmonics,
 implemented in SCALE3 ABSPACK scaling algorithm.
;
_exptl_crystal_colour 'light yellow'
_exptl_crystal_density_diffrn 1.133
_exptl_crystal_description plate
_exptl_crystal_F_000 1072
_exptl_crystal_size_max 0.248
_exptl_crystal_size_mid 0.110
_exptl_crystal_size_min 0.016
_refine_diff_density_max 0.427
_refine_diff_density_min -0.346
_refine_diff_density_rms 0.060
_refine_ls_extinction_method none
_refine_ls_goodness_of_fit_ref 1.005
_refine_ls_hydrogen_treatment mixed
_refine_ls_matrix_type full
_refine_ls_number_parameters 671
_refine_ls_number_reflns 10523
_refine_ls_number_restraints 0
_refine_ls_restrained_S_all 1.005
_refine_ls_R_factor_all 0.1267
_refine_ls_R_factor_gt 0.0693
_refine_ls_shift/su_max 0.000
_refine_ls_shift/su_mean 0.000
_refine_ls_structure_factor_coef Fsqd
_refine_ls_weighting_details 'w=1/[\s^2^(Fo^2^)+(0.0504P)^2^] where P=(Fo^2^+2Fc^2^)/3'
_refine_ls_weighting_scheme calc
_refine_ls_wR_factor_gt 0.1450
_refine_ls_wR_factor_ref 0.1867
_reflns_Friedel_coverage 0.000
_reflns_number_gt 5926
_reflns_number_total 10523
_reflns_threshold_expression 'I > 2\s(I)'
_cod_data_source_file ja9b06603_si_002.cif
_cod_data_source_block Compound-8
_cod_database_code 4127745
_shelx_shelxl_version_number 2018/3
_shelx_space_group_comment
;
The symmetry employed for this shelxl refinement is uniquely defined
by the following loop, which should always be used as a source of
symmetry information in preference to the above space-group names.
They are only intended as comments.
;
_shelx_estimated_absorpt_t_min 0.777
_shelx_estimated_absorpt_t_max 0.983

loop_
_space_group_symop_operation_xyz
'x, y, z'
'-x, -y, -z'

loop_
_atom_site_label
_atom_site_type_symbol
_atom_site_fract_x
_atom_site_fract_y
_atom_site_fract_z
_atom_site_U_iso_or_equiv
_atom_site_adp_type
_atom_site_occupancy
_atom_site_site_symmetry_order
_atom_site_calc_flag
_atom_site_refinement_flags_posn
_atom_site_refinement_flags_adp
Si1 Si 0.46443(12) 0.20866(6) 0.24698(6) 0.0342(3) Uani 1 1 d . .
Si2 Si 0.68296(12) 0.40103(6) 0.26657(6) 0.0348(3) Uani 1 1 d . .
Si3 Si 0.55644(14) 0.33178(6) 0.32971(6) 0.0414(3) Uani 1 1 d . .
O1 O 0.4336(3) 0.31177(15) 0.16701(14) 0.0401(7) Uani 1 1 d . .
N4 N 0.8818(3) 0.43021(17) 0.28662(18) 0.0372(8) Uani 1 1 d . .
N1 N 0.4034(4) 0.14594(17) 0.29735(17) 0.0358(7) Uani 1 1 d . .
N2 N 0.5708(4) 0.12381(18) 0.21623(18) 0.0378(8) Uani 1 1 d . .
N3 N 0.7086(3) 0.50431(17) 0.32900(18) 0.0347(7) Uani 1 1 d . .
C12 C 0.3274(4) 0.1934(2) 0.1654(2) 0.0334(9) Uani 1 1 d . .
C25 C 0.9692(4) 0.5679(2) 0.3770(2) 0.0373(9) Uani 1 1 d . .
C6 C 0.5096(5) 0.3480(2) 0.1261(2) 0.0367(9) Uani 1 1 d . .
C13 C 0.2275(5) 0.1272(2) 0.1310(2) 0.0413(10) Uani 1 1 d . .
H13 H 0.211150 0.090862 0.154892 0.050 Uiso 1 1 calc R U
C11 C 0.3454(4) 0.2433(2) 0.1264(2) 0.0351(9) Uani 1 1 d . .
C30 C 1.0346(4) 0.6175(2) 0.3464(2) 0.0403(10) Uani 1 1 d . .
H30 H 1.009512 0.610687 0.294953 0.048 Uiso 1 1 calc R U
C20 C 0.8557(4) 0.5031(2) 0.3319(2) 0.0360(9) Uani 1 1 d . .
C49 C -0.1719(5) 0.0884(2) -0.0826(2) 0.0441(10) Uani 1 1 d . .
H49 H -0.202453 0.056482 -0.055601 0.053 Uiso 1 1 calc R U
C35 C 0.5063(4) 0.0968(2) 0.2657(2) 0.0365(9) Uani 1 1 d . .
C48 C -0.2196(5) 0.1623(2) -0.0636(2) 0.0464(10) Uani 1 1 d . .
H48 H -0.284765 0.181027 -0.023499 0.056 Uiso 1 1 calc R U
C50 C -0.0788(5) 0.0624(2) -0.1419(2) 0.0453(10) Uani 1 1 d . .
H50 H -0.045711 0.011873 -0.156370 0.054 Uiso 1 1 calc R U
C10 C 0.2834(4) 0.2296(2) 0.0537(2) 0.0367(9) Uani 1 1 d . .
C40 C 0.5457(5) 0.0268(2) 0.2797(2) 0.0368(9) Uani 1 1 d . .
C7 C 0.3269(5) 0.2821(2) 0.0112(2) 0.0383(9) Uani 1 1 d . .
C51 C -0.0336(5) 0.1098(2) -0.1804(2) 0.0431(10) Uani 1 1 d . .
H51 H 0.031782 0.090836 -0.220285 0.052 Uiso 1 1 calc R U
C5 C 0.4662(5) 0.3366(2) 0.0521(2) 0.0430(10) Uani 1 1 d . .
C46 C -0.0799(5) 0.1847(2) -0.1630(2) 0.0431(10) Uani 1 1 d . .
C15 C 0.1813(5) 0.1631(2) 0.0230(2) 0.0450(10) Uani 1 1 d . .
H15 H 0.131329 0.151336 -0.025529 0.054 Uiso 1 1 calc R U
C1 C 0.6333(5) 0.3974(2) 0.1686(2) 0.0414(10) Uani 1 1 d . .
C52 C -0.1116(5) 0.3164(2) -0.1855(2) 0.0472(11) Uani 1 1 d . .
C41 C 0.4657(5) -0.0448(2) 0.2388(2) 0.0420(10) Uani 1 1 d . .
H41 H 0.382455 -0.048129 0.205311 0.050 Uiso 1 1 calc R U
C63 C -0.0305(5) 0.1902(2) -0.3009(2) 0.0441(10) Uani 1 1 d . .
C42 C 0.5087(5) -0.1106(2) 0.2475(3) 0.0508(11) Uani 1 1 d . .
H42 H 0.454728 -0.159599 0.219614 0.061 Uiso 1 1 calc R U
C29 C 1.1384(5) 0.6781(2) 0.3917(3) 0.0510(11) Uani 1 1 d . .
H29 H 1.184872 0.712387 0.370633 0.061 Uiso 1 1 calc R U
C31 C 0.3161(5) 0.1530(2) 0.3645(2) 0.0418(10) Uani 1 1 d . .
C53 C -0.0492(6) 0.3894(2) -0.1336(2) 0.0536(12) Uani 1 1 d . .
H53 H 0.052431 0.395214 -0.116014 0.064 Uiso 1 1 calc R U
C16 C 0.6115(5) 0.5655(2) 0.3703(2) 0.0441(10) Uani 1 1 d . .
C32 C 0.2054(5) 0.2123(3) 0.3693(3) 0.0564(12) Uani 1 1 d . .
H32A H 0.259555 0.262343 0.375905 0.085 Uiso 1 1 calc R U
H32B H 0.144617 0.219076 0.412868 0.085 Uiso 1 1 calc R U
H32C H 0.140882 0.193766 0.322044 0.085 Uiso 1 1 calc R U
C14 C 0.1520(5) 0.1146(2) 0.0616(2) 0.0472(11) Uani 1 1 d . .
H14 H 0.078633 0.071557 0.040316 0.057 Uiso 1 1 calc R U
C36 C 0.6888(6) 0.0950(2) 0.1634(3) 0.0533(12) Uani 1 1 d . .
C8 C 0.1986(5) 0.3318(2) 0.0088(2) 0.0522(12) Uani 1 1 d . .
H8A H 0.110813 0.297471 -0.019267 0.078 Uiso 1 1 calc R U
H8B H 0.229272 0.366869 -0.016905 0.078 Uiso 1 1 calc R U
H8C H 0.174426 0.362526 0.061085 0.078 Uiso 1 1 calc R U
C58 C 0.0795(5) 0.2010(2) -0.3466(3) 0.0499(11) Uani 1 1 d . .
H58 H 0.162758 0.237589 -0.322741 0.060 Uiso 1 1 calc R U
C2 C 0.7132(6) 0.4394(3) 0.1332(3) 0.0576(13) Uani 1 1 d . .
H2 H 0.795943 0.474841 0.160255 0.069 Uiso 1 1 calc R U
B1 B -0.0211(6) 0.2396(3) -0.2085(3) 0.0446(12) Uani 1 1 d . .
C57 C -0.2606(6) 0.3135(3) -0.2105(3) 0.0538(12) Uani 1 1 d . .
H57 H -0.306856 0.265893 -0.247035 0.065 Uiso 1 1 calc R U
C47 C -0.1729(5) 0.2089(2) -0.1025(2) 0.0453(10) Uani 1 1 d . .
H47 H -0.205708 0.259534 -0.087429 0.054 Uiso 1 1 calc R U
C4 C 0.5504(6) 0.3791(3) 0.0189(3) 0.0579(13) Uani 1 1 d . .
H4 H 0.524058 0.373578 -0.032019 0.069 Uiso 1 1 calc R U
C45 C 0.6646(5) 0.0316(3) 0.3294(3) 0.0543(12) Uani 1 1 d . .
H45 H 0.717201 0.080699 0.358315 0.065 Uiso 1 1 calc R U
C9 C 0.3600(5) 0.2316(2) -0.0714(2) 0.0509(11) Uani 1 1 d . .
H9A H 0.439839 0.199044 -0.070282 0.076 Uiso 1 1 calc R U
H9B H 0.391048 0.265461 -0.098329 0.076 Uiso 1 1 calc R U
H9C H 0.270054 0.198264 -0.097927 0.076 Uiso 1 1 calc R U
C54 C -0.1316(7) 0.4535(3) -0.1072(3) 0.0642(14) Uani 1 1 d . .
H54 H -0.085711 0.501763 -0.071545 0.077 Uiso 1 1 calc R U
C26 C 1.0023(6) 0.5786(3) 0.4517(3) 0.0650(15) Uani 1 1 d . .
H26 H 0.954399 0.544988 0.473041 0.078 Uiso 1 1 calc R U
C39 C 0.6902(5) 0.1423(3) 0.1132(2) 0.0530(12) Uani 1 1 d . .
H39A H 0.596179 0.130001 0.081898 0.079 Uiso 1 1 calc R U
H39B H 0.773188 0.129396 0.079924 0.079 Uiso 1 1 calc R U
H39C H 0.702116 0.197945 0.145503 0.079 Uiso 1 1 calc R U
C34 C 0.4222(6) 0.1842(3) 0.4370(2) 0.0600(13) Uani 1 1 d . .
H34A H 0.494242 0.146375 0.433861 0.090 Uiso 1 1 calc R U
H34B H 0.364721 0.192342 0.482020 0.090 Uiso 1 1 calc R U
H34C H 0.475275 0.233771 0.441444 0.090 Uiso 1 1 calc R U
C21 C 1.0231(5) 0.3933(2) 0.2654(3) 0.0504(11) Uani 1 1 d . .
C33 C 0.2338(6) 0.0752(2) 0.3554(3) 0.0614(14) Uani 1 1 d . .
H33A H 0.181224 0.051803 0.304680 0.092 Uiso 1 1 calc R U
H33B H 0.161859 0.083621 0.394746 0.092 Uiso 1 1 calc R U
H33C H 0.305399 0.040279 0.360863 0.092 Uiso 1 1 calc R U
C62 C -0.1495(6) 0.1352(3) -0.3407(3) 0.0580(13) Uani 1 1 d . .
H62 H -0.227711 0.124823 -0.312537 0.070 Uiso 1 1 calc R U
C24 C 1.1195(5) 0.4358(3) 0.2269(3) 0.0545(12) Uani 1 1 d . .
H24A H 1.061725 0.439630 0.183891 0.082 Uiso 1 1 calc R U
H24B H 1.206164 0.407167 0.208134 0.082 Uiso 1 1 calc R U
H24C H 1.153038 0.488282 0.263771 0.082 Uiso 1 1 calc R U
C3 C 0.6736(6) 0.4301(3) 0.0588(3) 0.0696(16) Uani 1 1 d . .
H3 H 0.730259 0.458413 0.034737 0.084 Uiso 1 1 calc R U
C60 C -0.0451(7) 0.1081(3) -0.4618(3) 0.0690(15) Uani 1 1 d . .
H60 H -0.049069 0.080906 -0.515642 0.083 Uiso 1 1 calc R U
C28 C 1.1737(5) 0.6886(3) 0.4652(3) 0.0622(14) Uani 1 1 d . .
H28 H 1.244521 0.730058 0.495586 0.075 Uiso 1 1 calc R U
C19 C 0.4569(5) 0.5357(3) 0.3303(3) 0.0611(13) Uani 1 1 d . .
H19A H 0.459921 0.528299 0.276335 0.092 Uiso 1 1 calc R U
H19B H 0.386260 0.573734 0.354709 0.092 Uiso 1 1 calc R U
H19C H 0.425098 0.485911 0.334317 0.092 Uiso 1 1 calc R U
C61 C -0.1579(7) 0.0952(3) -0.4198(3) 0.0691(15) Uani 1 1 d . .
H61 H -0.241369 0.059078 -0.444586 0.083 Uiso 1 1 calc R U
C55 C -0.2782(7) 0.4483(3) -0.1317(3) 0.0652(14) Uani 1 1 d . .
H55 H -0.333777 0.492349 -0.113336 0.078 Uiso 1 1 calc R U
C44 C 0.7071(6) -0.0348(3) 0.3371(3) 0.0657(14) Uani 1 1 d . .
H44 H 0.790291 -0.031814 0.370521 0.079 Uiso 1 1 calc R U
C56 C -0.3440(6) 0.3776(3) -0.1838(3) 0.0589(13) Uani 1 1 d . .
H56 H -0.445448 0.372857 -0.201348 0.071 Uiso 1 1 calc R U
C18 C 0.6619(5) 0.6423(2) 0.3636(3) 0.0578(13) Uani 1 1 d . .
H18A H 0.757141 0.663629 0.393214 0.087 Uiso 1 1 calc R U
H18B H 0.587101 0.679222 0.383569 0.087 Uiso 1 1 calc R U
H18C H 0.673977 0.633640 0.309840 0.087 Uiso 1 1 calc R U
C59 C 0.0742(6) 0.1615(3) -0.4243(3) 0.0618(13) Uani 1 1 d . .
H59 H 0.153185 0.170860 -0.452641 0.074 Uiso 1 1 calc R U
C43 C 0.6275(6) -0.1064(3) 0.2957(3) 0.0635(14) Uani 1 1 d . .
H43 H 0.656117 -0.152309 0.301060 0.076 Uiso 1 1 calc R U
C22 C 0.9745(6) 0.3117(3) 0.2075(4) 0.112(3) Uani 1 1 d . .
H22A H 0.913831 0.282929 0.231966 0.168 Uiso 1 1 calc R U
H22B H 1.062620 0.284394 0.188632 0.168 Uiso 1 1 calc R U
H22C H 0.915832 0.315268 0.164648 0.168 Uiso 1 1 calc R U
C17 C 0.6073(7) 0.5745(3) 0.4536(3) 0.0731(16) Uani 1 1 d . .
H17A H 0.581567 0.523422 0.456110 0.110 Uiso 1 1 calc R U
H17B H 0.532448 0.609709 0.478252 0.110 Uiso 1 1 calc R U
H17C H 0.705266 0.596071 0.480053 0.110 Uiso 1 1 calc R U
C38 C 0.6657(9) 0.0100(3) 0.1179(3) 0.116(3) Uani 1 1 d . .
H38A H 0.667040 -0.018342 0.152324 0.173 Uiso 1 1 calc R U
H38B H 0.745503 -0.005481 0.082825 0.173 Uiso 1 1 calc R U
H38C H 0.569437 -0.002399 0.088492 0.173 Uiso 1 1 calc R U
C23 C 1.1063(6) 0.3922(4) 0.3355(4) 0.089(2) Uani 1 1 d . .
H23A H 1.130411 0.445796 0.372291 0.133 Uiso 1 1 calc R U
H23B H 1.198539 0.367312 0.320854 0.133 Uiso 1 1 calc R U
H23C H 1.044126 0.362961 0.358903 0.133 Uiso 1 1 calc R U
C37 C 0.8401(6) 0.1162(4) 0.2125(4) 0.089(2) Uani 1 1 d . .
H37A H 0.848022 0.171338 0.246620 0.133 Uiso 1 1 calc R U
H37B H 0.922498 0.106773 0.178724 0.133 Uiso 1 1 calc R U
H37C H 0.844490 0.083915 0.243080 0.133 Uiso 1 1 calc R U
C27 C 1.1065(7) 0.6391(3) 0.4960(3) 0.0823(19) Uani 1 1 d . .
H27 H 1.131484 0.646251 0.547557 0.099 Uiso 1 1 calc R U
H1 H 0.107(4) 0.260(2) -0.192(2) 0.038(10) Uiso 1 1 d . .
H5 H 0.674(5) 0.302(2) 0.358(3) 0.074(15) Uiso 1 1 d . .

loop_
_atom_site_aniso_label
_atom_site_aniso_U_11
_atom_site_aniso_U_22
_atom_site_aniso_U_33
_atom_site_aniso_U_23
_atom_site_aniso_U_13
_atom_site_aniso_U_12
Si1 0.0369(6) 0.0336(5) 0.0278(5) 0.0069(4) 0.0045(5) 0.0026(4)
Si2 0.0365(6) 0.0335(5) 0.0283(5) 0.0055(4) 0.0039(5) -0.0008(4)
Si3 0.0498(7) 0.0373(6) 0.0304(6) 0.0062(5) 0.0066(5) -0.0041(5)
O1 0.0491(17) 0.0388(14) 0.0264(14) 0.0084(12) -0.0020(13) -0.0096(13)
N4 0.0315(18) 0.0346(17) 0.0389(19) 0.0069(15) 0.0045(15) 0.0005(14)
N1 0.042(2) 0.0328(17) 0.0274(17) 0.0053(14) 0.0043(15) 0.0035(14)
N2 0.043(2) 0.0372(17) 0.0322(18) 0.0111(15) 0.0077(15) 0.0066(15)
N3 0.0319(18) 0.0327(16) 0.0358(18) 0.0092(14) 0.0041(14) 0.0008(14)
C12 0.036(2) 0.0314(19) 0.028(2) 0.0062(16) 0.0001(17) 0.0032(16)
C25 0.037(2) 0.038(2) 0.035(2) 0.0146(18) -0.0027(18) -0.0015(18)
C6 0.047(2) 0.0319(19) 0.031(2) 0.0112(17) 0.0086(18) 0.0023(18)
C13 0.046(3) 0.037(2) 0.035(2) 0.0076(18) 0.0028(19) 0.0018(19)
C11 0.033(2) 0.033(2) 0.029(2) 0.0007(17) 0.0023(17) 0.0036(16)
C30 0.041(2) 0.039(2) 0.038(2) 0.0123(19) 0.0000(19) -0.0017(18)
C20 0.041(2) 0.039(2) 0.029(2) 0.0146(18) 0.0053(18) 0.0016(18)
C49 0.048(3) 0.047(2) 0.036(2) 0.014(2) 0.001(2) 0.002(2)
C35 0.035(2) 0.037(2) 0.030(2) 0.0054(17) -0.0002(17) -0.0022(17)
C48 0.049(3) 0.052(3) 0.036(2) 0.014(2) 0.004(2) 0.009(2)
C50 0.049(3) 0.033(2) 0.048(3) 0.009(2) -0.004(2) 0.0027(19)
C10 0.037(2) 0.039(2) 0.030(2) 0.0075(17) 0.0024(17) 0.0085(17)
C40 0.043(2) 0.037(2) 0.034(2) 0.0161(18) 0.0086(18) 0.0056(18)
C7 0.047(3) 0.038(2) 0.024(2) 0.0052(17) -0.0040(18) 0.0040(18)
C51 0.048(3) 0.039(2) 0.037(2) 0.0104(19) 0.001(2) -0.0007(19)
C5 0.053(3) 0.042(2) 0.028(2) 0.0069(18) 0.0038(19) 0.003(2)
C46 0.049(3) 0.038(2) 0.037(2) 0.0079(19) -0.002(2) 0.0016(19)
C15 0.044(3) 0.045(2) 0.032(2) 0.0015(19) -0.0057(19) -0.0048(19)
C1 0.048(3) 0.039(2) 0.030(2) 0.0069(18) 0.0025(19) -0.0051(19)
C52 0.067(3) 0.040(2) 0.034(2) 0.0131(19) 0.004(2) -0.001(2)
C41 0.044(2) 0.040(2) 0.039(2) 0.0122(19) 0.0064(19) 0.0007(19)
C63 0.053(3) 0.037(2) 0.041(2) 0.0128(19) 0.010(2) 0.0057(19)
C42 0.060(3) 0.039(2) 0.053(3) 0.016(2) 0.015(2) 0.006(2)
C29 0.046(3) 0.042(2) 0.061(3) 0.018(2) -0.001(2) -0.005(2)
C31 0.048(3) 0.037(2) 0.034(2) 0.0049(18) 0.0153(19) 0.0071(19)
C53 0.079(4) 0.041(2) 0.039(3) 0.014(2) -0.002(2) 0.001(2)
C16 0.040(2) 0.042(2) 0.044(2) 0.008(2) 0.011(2) 0.0018(19)
C32 0.057(3) 0.061(3) 0.054(3) 0.021(2) 0.028(2) 0.020(2)
C14 0.043(3) 0.042(2) 0.044(3) 0.005(2) -0.002(2) -0.0075(19)
C36 0.062(3) 0.043(2) 0.057(3) 0.019(2) 0.029(2) 0.014(2)
C8 0.064(3) 0.048(3) 0.042(3) 0.013(2) -0.002(2) 0.012(2)
C58 0.051(3) 0.046(2) 0.052(3) 0.017(2) 0.011(2) 0.005(2)
C2 0.065(3) 0.062(3) 0.042(3) 0.021(2) -0.004(2) -0.022(3)
B1 0.051(3) 0.040(3) 0.039(3) 0.012(2) 0.004(2) -0.001(2)
C57 0.069(3) 0.046(3) 0.046(3) 0.018(2) 0.008(2) 0.004(2)
C47 0.056(3) 0.039(2) 0.039(2) 0.012(2) 0.000(2) 0.009(2)
C4 0.070(3) 0.069(3) 0.032(2) 0.021(2) -0.002(2) -0.011(3)
C45 0.058(3) 0.052(3) 0.049(3) 0.016(2) -0.004(2) 0.004(2)
C9 0.064(3) 0.052(3) 0.026(2) 0.003(2) 0.003(2) 0.002(2)
C54 0.099(5) 0.045(3) 0.044(3) 0.012(2) 0.004(3) 0.008(3)
C26 0.061(3) 0.087(4) 0.051(3) 0.040(3) -0.022(3) -0.034(3)
C39 0.056(3) 0.059(3) 0.041(3) 0.015(2) 0.019(2) 0.007(2)
C34 0.071(4) 0.068(3) 0.031(2) 0.009(2) 0.009(2) 0.003(3)
C21 0.039(3) 0.039(2) 0.069(3) 0.016(2) 0.012(2) 0.0039(19)
C33 0.077(4) 0.043(3) 0.056(3) 0.009(2) 0.034(3) -0.006(2)
C62 0.071(3) 0.053(3) 0.044(3) 0.014(2) 0.014(2) -0.006(2)
C24 0.044(3) 0.059(3) 0.056(3) 0.014(2) 0.019(2) 0.007(2)
C3 0.083(4) 0.085(4) 0.043(3) 0.033(3) 0.001(3) -0.028(3)
C60 0.101(5) 0.062(3) 0.038(3) 0.013(2) 0.018(3) 0.001(3)
C28 0.052(3) 0.059(3) 0.058(3) 0.007(3) -0.008(3) -0.019(2)
C19 0.041(3) 0.049(3) 0.087(4) 0.018(3) 0.004(3) 0.005(2)
C61 0.092(4) 0.057(3) 0.046(3) 0.010(2) 0.004(3) -0.017(3)
C55 0.092(4) 0.053(3) 0.055(3) 0.023(3) 0.013(3) 0.020(3)
C44 0.062(3) 0.067(3) 0.071(4) 0.030(3) -0.013(3) 0.009(3)
C56 0.071(3) 0.058(3) 0.059(3) 0.033(3) 0.009(3) 0.009(3)
C18 0.048(3) 0.036(2) 0.085(4) 0.017(2) 0.012(3) 0.006(2)
C59 0.070(4) 0.064(3) 0.053(3) 0.021(3) 0.024(3) 0.013(3)
C43 0.074(4) 0.055(3) 0.074(4) 0.035(3) 0.008(3) 0.017(3)
C22 0.049(3) 0.045(3) 0.197(8) -0.008(4) 0.049(4) 0.002(3)
C17 0.089(4) 0.069(3) 0.051(3) 0.007(3) 0.036(3) 0.013(3)
C38 0.191(8) 0.047(3) 0.101(5) 0.010(3) 0.105(5) 0.015(4)
C23 0.067(4) 0.129(5) 0.116(5) 0.089(5) 0.033(4) 0.047(4)
C37 0.060(4) 0.127(5) 0.117(5) 0.080(5) 0.036(4) 0.039(4)
C27 0.079(4) 0.110(5) 0.047(3) 0.027(3) -0.025(3) -0.039(4)

loop_
_atom_type_symbol
_atom_type_description
_atom_type_scat_dispersion_real
_atom_type_scat_dispersion_imag
_atom_type_scat_source
C C 0.0181 0.0091 'International Tables Vol C Tables 4.2.6.8 and 6.1.1.4'
H H 0.0000 0.0000 'International Tables Vol C Tables 4.2.6.8 and 6.1.1.4'
B B 0.0090 0.0039 'International Tables Vol C Tables 4.2.6.8 and 6.1.1.4'
N N 0.0311 0.0180 'International Tables Vol C Tables 4.2.6.8 and 6.1.1.4'
O O 0.0492 0.0322 'International Tables Vol C Tables 4.2.6.8 and 6.1.1.4'
Si Si 0.2541 0.3302 'International Tables Vol C Tables 4.2.6.8 and 6.1.1.4'

loop_
_geom_angle_atom_site_label_1
_geom_angle_atom_site_label_2
_geom_angle_atom_site_label_3
_geom_angle
N2 Si1 N1 71.70(14)
N2 Si1 C12 105.68(16)
N1 Si1 C12 109.52(16)
N2 Si1 C35 35.94(14)
N1 Si1 C35 35.87(14)
C12 Si1 C35 114.01(15)
N2 Si1 Si3 124.75(12)
N1 Si1 Si3 112.34(11)
C12 Si1 Si3 121.71(12)
C35 Si1 Si3 123.80(11)
N4 Si2 N3 71.57(14)
N4 Si2 C1 107.36(17)
N3 Si2 C1 106.25(16)
N4 Si2 C20 36.08(14)
N3 Si2 C20 35.51(14)
C1 Si2 C20 111.67(16)
N4 Si2 Si3 121.18(12)
N3 Si2 Si3 109.18(11)
C1 Si2 Si3 126.45(14)
C20 Si2 Si3 120.60(10)
Si1 Si3 Si2 111.87(6)
C6 O1 C11 117.7(3)
C20 N4 C21 131.5(3)
C20 N4 Si2 91.2(2)
C21 N4 Si2 137.3(3)
C35 N1 C31 129.3(3)
C35 N1 Si1 91.2(2)
C31 N1 Si1 136.9(3)
C35 N2 C36 131.8(3)
C35 N2 Si1 91.4(3)
C36 N2 Si1 136.7(3)
C20 N3 C16 131.6(3)
C20 N3 Si2 91.4(2)
C16 N3 Si2 136.6(3)
C11 C12 C13 116.5(4)
C11 C12 Si1 117.6(3)
C13 C12 Si1 124.7(3)
C26 C25 C30 120.6(4)
C26 C25 C20 117.8(4)
C30 C25 C20 121.6(3)
O1 C6 C5 122.7(4)
O1 C6 C1 112.4(3)
C5 C6 C1 124.9(4)
C14 C13 C12 119.7(4)
O1 C11 C12 113.7(3)
O1 C11 C10 120.4(3)
C12 C11 C10 125.9(4)
C25 C30 C29 119.2(4)
N3 C20 N4 105.8(3)
N3 C20 C25 127.6(4)
N4 C20 C25 126.6(4)
N3 C20 Si2 53.10(19)
N4 C20 Si2 52.72(19)
C25 C20 Si2 177.4(3)
C50 C49 C48 118.3(4)
N1 C35 N2 105.3(3)
N1 C35 C40 129.5(3)
N2 C35 C40 125.2(4)
N1 C35 Si1 52.91(19)
N2 C35 Si1 52.62(19)
C40 C35 Si1 175.5(3)
C47 C48 C49 120.5(4)
C49 C50 C51 120.3(4)
C11 C10 C15 114.5(4)
C11 C10 C7 121.9(3)
C15 C10 C7 123.6(4)
C45 C40 C41 120.1(4)
C45 C40 C35 120.7(4)
C41 C40 C35 119.1(4)
C10 C7 C5 109.7(3)
C10 C7 C9 109.4(3)
C5 C7 C9 109.6(4)
C10 C7 C8 110.1(4)
C5 C7 C8 109.0(3)
C9 C7 C8 109.0(3)
C50 C51 C46 123.0(4)
C6 C5 C4 116.3(4)
C6 C5 C7 120.6(4)
C4 C5 C7 123.0(4)
C47 C46 C51 114.8(4)
C47 C46 B1 123.6(4)
C51 C46 B1 121.5(4)
C14 C15 C10 121.6(4)
C2 C1 C6 116.6(4)
C2 C1 Si2 124.2(3)
C6 C1 Si2 119.1(3)
C57 C52 C53 115.3(4)
C57 C52 B1 122.7(4)
C53 C52 B1 121.8(4)
C42 C41 C40 119.2(4)
C58 C63 C62 114.6(4)
C58 C63 B1 121.8(4)
C62 C63 B1 123.6(4)
C43 C42 C41 120.9(4)
C28 C29 C30 120.7(4)
N1 C31 C32 106.3(3)
N1 C31 C33 111.4(3)
C32 C31 C33 110.2(4)
N1 C31 C34 108.9(3)
C32 C31 C34 109.3(4)
C33 C31 C34 110.7(4)
C54 C53 C52 122.0(5)
N3 C16 C18 110.9(3)
N3 C16 C17 110.5(4)
C18 C16 C17 111.3(4)
N3 C16 C19 105.0(3)
C18 C16 C19 109.7(4)
C17 C16 C19 109.3(4)
C15 C14 C13 121.3(4)
N2 C36 C38 113.1(4)
N2 C36 C39 105.4(3)
C38 C36 C39 112.1(4)
N2 C36 C37 107.3(4)
C38 C36 C37 110.6(5)
C39 C36 C37 108.0(4)
C59 C58 C63 123.4(5)
C3 C2 C1 120.6(4)
C52 B1 C46 110.3(4)
C52 B1 C63 112.3(4)
C46 B1 C63 111.1(3)
C56 C57 C52 122.8(5)
C48 C47 C46 123.0(4)
C5 C4 C3 121.4(4)
C44 C45 C40 120.0(4)
C55 C54 C53 121.1(5)
C25 C26 C27 119.5(4)
N4 C21 C23 110.1(4)
N4 C21 C24 110.8(3)
C23 C21 C24 110.3(4)
N4 C21 C22 104.6(4)
C23 C21 C22 112.4(5)
C24 C21 C22 108.5(4)
C61 C62 C63 122.9(5)
C2 C3 C4 120.2(4)
C61 C60 C59 118.9(5)
C29 C28 C27 119.9(4)
C60 C61 C62 119.7(5)
C54 C55 C56 118.9(5)
C45 C44 C43 119.7(5)
C55 C56 C57 119.8(5)
C58 C59 C60 120.5(5)
C42 C43 C44 120.0(5)
C28 C27 C26 120.1(5)

loop_
_geom_bond_atom_site_label_1
_geom_bond_atom_site_label_2
_geom_bond_distance
Si1 N2 1.823(3)
Si1 N1 1.830(3)
Si1 C12 1.867(4)
Si1 C35 2.294(4)
Si1 Si3 2.3068(15)
Si2 N4 1.821(3)
Si2 N3 1.830(3)
Si2 C1 1.868(4)
Si2 C20 2.288(4)
Si2 Si3 2.3282(15)
O1 C6 1.372(4)
O1 C11 1.386(4)
N4 C20 1.348(5)
N4 C21 1.489(5)
N1 C35 1.344(5)
N1 C31 1.486(5)
N2 C35 1.347(5)
N2 C36 1.473(5)
N3 C20 1.329(5)
N3 C16 1.483(5)
C12 C11 1.391(5)
C12 C13 1.396(5)
C25 C26 1.370(6)
C25 C30 1.371(5)
C25 C20 1.489(5)
C6 C5 1.374(5)
C6 C1 1.404(5)
C13 C14 1.389(6)
C11 C10 1.391(5)
C30 C29 1.396(5)
C49 C50 1.383(6)
C49 C48 1.390(6)
C35 C40 1.488(5)
C48 C47 1.385(5)
C50 C51 1.387(5)
C10 C15 1.405(5)
C10 C7 1.520(5)
C40 C45 1.378(6)
C40 C41 1.392(5)
C7 C5 1.538(6)
C7 C9 1.543(5)
C7 C8 1.544(6)
C51 C46 1.405(5)
C5 C4 1.383(6)
C46 C47 1.396(6)
C46 B1 1.636(6)
C15 C14 1.374(5)
C1 C2 1.386(5)
C52 C57 1.401(6)
C52 C53 1.406(6)
C52 B1 1.621(7)
C41 C42 1.377(5)
C63 C58 1.390(6)
C63 C62 1.404(6)
C63 B1 1.637(6)
C42 C43 1.363(7)
C29 C28 1.355(6)
C31 C32 1.522(6)
C31 C33 1.523(5)
C31 C34 1.540(6)
C53 C54 1.390(7)
C16 C18 1.519(5)
C16 C17 1.524(6)
C16 C19 1.526(6)
C36 C38 1.484(6)
C36 C39 1.517(6)
C36 C37 1.563(7)
C58 C59 1.373(6)
C2 C3 1.383(6)
C57 C56 1.396(6)
C4 C3 1.398(6)
C45 C44 1.378(6)
C54 C55 1.372(7)
C26 C27 1.392(6)
C21 C23 1.509(7)
C21 C24 1.513(6)
C21 C22 1.521(6)
C62 C61 1.396(6)
C60 C61 1.373(7)
C60 C59 1.382(7)
C28 C27 1.378(6)
C55 C56 1.387(6)
C44 C43 1.392(6)
